data_4344419
loop_
_publ_author_name
'Wang, Hai-Ying'
'Wu, Yue'
'Leong, Chanel F.'
'D'Alessandro, Deanna M'
'Zuo, Jing-Lin'

_publ_section_title
;
 Crystal Structures, Magnetic Properties, and Electrochemical Properties
 of Coordination Polymers Based on the Tetra(4-pyridyl)-tetrathiafulvalene
 Ligand.
;
_journal_issue 22
_journal_name_full 'Inorganic chemistry'
_journal_page_first 10766
_journal_page_last 10775
_journal_paper_doi 10.1021/acs.inorgchem.5b01803
_journal_volume 54
_journal_year 2015
_chemical_formula_sum 'C34 H28 Cl12 Mn N6 S6'
_chemical_formula_weight 1193.32
_chemical_name_systematic
; 
 ? 
;
_space_group_IT_number 14
_symmetry_cell_setting monoclinic
_symmetry_space_group_name_Hall '-P 2yn'
_symmetry_space_group_name_H-M 'P 1 21/n 1'
_atom_sites_solution_hydrogens geom
_atom_sites_solution_primary direct
_atom_sites_solution_secondary difmap
_audit_creation_method SHELXL-97
_cell_angle_alpha 90.00
_cell_angle_beta 116.325(7)
_cell_angle_gamma 90.00
_cell_formula_units_Z 2
_cell_length_a 16.5175(11)
_cell_length_b 9.7287(8)
_cell_length_c 17.8499(19)
_cell_measurement_reflns_used 1708
_cell_measurement_temperature 100.00(10)
_cell_measurement_theta_max 26.2630
_cell_measurement_theta_min 3.9290
_cell_volume 2570.9(4)
_computing_cell_refinement
;
CrysAlisPro, Agilent Technologies,
Version 1.171.37.34k (release 13-08-2014 CrysAlis171 .NET)
(compiled Aug 13 2014,16:31:05)
;
_computing_data_collection
;
CrysAlisPro, Agilent Technologies,
Version 1.171.37.34k (release 13-08-2014 CrysAlis171 .NET)
(compiled Aug 13 2014,16:31:05)
;
_computing_data_reduction
;
CrysAlisPro, Agilent Technologies,
Version 1.171.37.34k (release 13-08-2014 CrysAlis171 .NET)
(compiled Aug 13 2014,16:31:05)
;
_computing_molecular_graphics 'Bruker SHELXTL'
_computing_publication_material 'Bruker SHELXTL'
_computing_structure_refinement 'SHELXL-97 (Sheldrick, 1997)'
_computing_structure_solution 'SHELXS-97 (Sheldrick, 1990)'
_diffrn_ambient_environment N~2~
_diffrn_ambient_temperature 100.00(10)
_diffrn_detector 'CCD plate'
_diffrn_detector_area_resol_mean 16.0793
_diffrn_detector_type Eos
_diffrn_measured_fraction_theta_full 0.991
_diffrn_measured_fraction_theta_max 0.991
_diffrn_measurement_device 'four-circle diffractometer'
_diffrn_measurement_device_type 'SuperNova, Dual, Cu at zero, Eos'
_diffrn_measurement_method '\w scans'
_diffrn_radiation_monochromator mirror
_diffrn_radiation_probe x-ray
_diffrn_radiation_type 'Mo K\a'
_diffrn_radiation_wavelength 0.71073
_diffrn_reflns_av_R_equivalents 0.0978
_diffrn_reflns_av_sigmaI/netI 0.1601
_diffrn_reflns_limit_h_max 19
_diffrn_reflns_limit_h_min -12
_diffrn_reflns_limit_k_max 11
_diffrn_reflns_limit_k_min -11
_diffrn_reflns_limit_l_max 21
_diffrn_reflns_limit_l_min -21
_diffrn_reflns_number 9580
_diffrn_reflns_theta_full 25.03
_diffrn_reflns_theta_max 25.03
_diffrn_reflns_theta_min 3.07
_diffrn_source 'SuperNova (Mo) X-ray Source'
_diffrn_standards_decay_% none
_diffrn_standards_interval_count 1
_diffrn_standards_interval_time 20.0000
_diffrn_standards_number 24257
_exptl_absorpt_coefficient_mu 1.157
_exptl_absorpt_correction_T_max 1.00000
_exptl_absorpt_correction_T_min 0.48857
_exptl_absorpt_correction_type multi-scan
_exptl_absorpt_process_details
;
CrysAlisPro, Agilent Technologies,
Version 1.171.37.34k (release 13-08-2014 CrysAlis171 .NET)
(compiled Aug 13 2014,16:31:05)
Empirical absorption correction using spherical harmonics,
 implemented in SCALE3 ABSPACK scaling algorithm.
Empirical absorption correction using spherical harmonics,
 implemented in SCALE3 ABSPACK scaling algorithm.
;
_exptl_crystal_colour 'clear light colourless'
_exptl_crystal_density_diffrn 1.542
_exptl_crystal_density_method 'not measured'
_exptl_crystal_description plate
_exptl_crystal_F_000 1198
_exptl_crystal_size_max 0.2800
_exptl_crystal_size_mid 0.1900
_exptl_crystal_size_min 0.0200
_refine_diff_density_max 1.375
_refine_diff_density_min -1.192
_refine_diff_density_rms 0.299
_refine_ls_extinction_method none
_refine_ls_goodness_of_fit_ref 1.143
_refine_ls_hydrogen_treatment constr
_refine_ls_matrix_type full
_refine_ls_number_parameters 268
_refine_ls_number_reflns 4505
_refine_ls_number_restraints 0
_refine_ls_restrained_S_all 1.143
_refine_ls_R_factor_all 0.2117
_refine_ls_R_factor_gt 0.1629
_refine_ls_shift/su_max 0.001
_refine_ls_shift/su_mean 0.000
_refine_ls_structure_factor_coef Fsqd
_refine_ls_weighting_details 'calc w=1/[\s^2^(Fo^2^)+(0.1407P)^2^+90.4335P] where P=(Fo^2^+2Fc^2^)/3'
_refine_ls_weighting_scheme calc
_refine_ls_wR_factor_gt 0.4127
_refine_ls_wR_factor_ref 0.4410
_reflns_number_gt 2716
_reflns_number_total 4505
_reflns_threshold_expression >2sigma(I)
_cod_data_source_file ic5b01803_si_002.cif
_cod_data_source_block 5
_cod_depositor_comments 'Adding full bibliography for 4344415--4344421.cif.'
_cod_original_sg_symbol_H-M P21/n
_cod_database_code 4344419

loop_
_symmetry_equiv_pos_as_xyz
'x, y, z'
'-x+1/2, y+1/2, -z+1/2'
'-x, -y, -z'
'x-1/2, -y-1/2, z-1/2'

loop_
_atom_site_label
_atom_site_type_symbol
_atom_site_fract_x
_atom_site_fract_y
_atom_site_fract_z
_atom_site_U_iso_or_equiv
_atom_site_adp_type
_atom_site_occupancy
_atom_site_symmetry_multiplicity
_atom_site_calc_flag
_atom_site_refinement_flags
C1 C 0.3707(10) 0.6502(17) 0.0666(10) 0.025(3) Uani 1 1 d .
H1 H 0.3960 0.5834 0.1077 0.030 Uiso 1 1 calc R
C2 C 0.3062(10) 0.7397(17) 0.0706(9) 0.024(4) Uani 1 1 d .
H2 H 0.2883 0.7314 0.1130 0.029 Uiso 1 1 calc R
C3 C 0.2699(10) 0.8405(17) 0.0101(9) 0.021(3) Uani 1 1 d .
C4 C 0.2968(10) 0.8481(19) -0.0540(10) 0.027(4) Uani 1 1 d .
H4 H 0.2724 0.9135 -0.0961 0.033 Uiso 1 1 calc R
H9 H 0.2946 1.4046 -0.1109 0.033 Uiso 1 1 d R
H10 H 0.1824 1.2731 -0.1108 0.033 Uiso 1 1 d R
C5 C 0.3601(11) 0.7560(16) -0.0525(10) 0.024(4) Uani 1 1 d .
H5 H 0.3783 0.7627 -0.0947 0.029 Uiso 1 1 calc R
C6 C 0.1957(10) 0.9363(17) 0.0079(9) 0.021(3) Uani 1 1 d .
C7 C 0.1913(10) 1.0702(18) -0.0028(10) 0.024(4) Uani 1 1 d .
C8 C 0.0412(10) 1.0019(18) 0.0007(10) 0.023(3) Uani 1 1 d .
C9 C 0.3085(11) 1.3425(18) -0.0673(10) 0.028(4) Uani 1 1 d .
C10 C 0.2411(10) 1.2618(17) -0.0688(10) 0.024(3) Uani 1 1 d .
C11 C 0.2603(9) 1.1590(15) -0.0062(9) 0.017(3) Uani 1 1 d .
C12 C 0.3506(10) 1.1535(16) 0.0566(10) 0.023(3) Uani 1 1 d .
H12 H 0.3680 1.0891 0.0994 0.027 Uiso 1 1 calc R
C13 C 0.4120(10) 1.2447(17) 0.0532(10) 0.026(4) Uani 1 1 d .
H13 H 0.4706 1.2400 0.0958 0.031 Uiso 1 1 calc R
C14 C 0.5649(11) 0.492(2) 0.2014(11) 0.035(4) Uani 1 1 d .
C15 C 0.6069(14) 0.842(3) 0.1966(15) 0.056(6) Uani 1 1 d .
H15A H 0.6038 0.7466 0.1795 0.067 Uiso 1 1 calc R
H15B H 0.5829 0.8478 0.2372 0.067 Uiso 1 1 calc R
C16 C 0.4847(16) 0.876(3) 0.3528(17) 0.076(8) Uani 1 1 d .
H16A H 0.4936 0.7823 0.3398 0.091 Uiso 1 1 calc R
H16B H 0.4575 0.8738 0.3911 0.091 Uiso 1 1 calc R
C17 C 0.1737(14) 0.935(2) 0.2476(12) 0.047(5) Uani 1 1 d .
H17A H 0.1874 0.8665 0.2154 0.056 Uiso 1 1 calc R
H17B H 0.1116 0.9217 0.2379 0.056 Uiso 1 1 calc R
Cl1 Cl 0.1849(4) 1.0978(6) 0.2133(3) 0.0543(15) Uani 1 1 d .
Cl2 Cl 0.2473(5) 0.9117(6) 0.3566(4) 0.0629(17) Uani 1 1 d .
Cl3 Cl 0.4126(5) 0.9620(9) 0.2609(5) 0.086(2) Uani 1 1 d .
Cl4 Cl 0.5909(5) 0.9625(7) 0.4008(6) 0.095(3) Uani 1 1 d .
Cl5 Cl 0.7218(3) 0.8979(6) 0.2433(3) 0.0502(14) Uani 1 1 d .
Cl6 Cl 0.5422(3) 0.9439(5) 0.1097(3) 0.0453(13) Uani 1 1 d .
Mn1 Mn 0.5000 0.5000 0.0000 0.0200(8) Uani 1 2 d S
N1 N 0.3979(8) 0.6570(13) 0.0048(8) 0.021(3) Uani 1 1 d .
N2 N 0.3954(8) 1.3390(13) -0.0051(8) 0.021(3) Uani 1 1 d .
N3 N 0.5641(9) 0.4806(12) 0.1353(8) 0.022(3) Uani 1 1 d .
S1 S 0.0906(3) 1.1519(4) -0.0141(3) 0.0225(9) Uani 1 1 d .
S2 S 0.1070(3) 0.8507(4) 0.0182(3) 0.0247(9) Uani 1 1 d .
S3 S 0.5635(4) 0.5138(7) 0.2913(3) 0.0480(14) Uani 1 1 d .

loop_
_atom_site_aniso_label
_atom_site_aniso_U_11
_atom_site_aniso_U_22
_atom_site_aniso_U_33
_atom_site_aniso_U_23
_atom_site_aniso_U_13
_atom_site_aniso_U_12
C1 0.026(8) 0.025(8) 0.027(8) 0.005(7) 0.014(7) 0.010(7)
C2 0.024(8) 0.029(9) 0.022(8) 0.013(7) 0.013(6) 0.009(7)
C3 0.020(8) 0.025(8) 0.020(8) -0.003(7) 0.012(6) -0.008(7)
C4 0.016(7) 0.034(9) 0.027(8) 0.005(7) 0.005(6) 0.013(7)
C5 0.034(9) 0.014(8) 0.034(9) -0.004(7) 0.024(7) 0.002(7)
C6 0.018(8) 0.021(8) 0.025(8) 0.005(7) 0.010(6) -0.006(7)
C7 0.023(8) 0.032(10) 0.025(8) -0.001(7) 0.018(7) -0.006(7)
C8 0.029(8) 0.016(7) 0.026(8) -0.003(7) 0.015(7) 0.002(7)
C9 0.035(9) 0.027(9) 0.024(8) 0.011(7) 0.014(7) -0.004(8)
C10 0.013(7) 0.026(9) 0.032(9) 0.002(7) 0.010(6) 0.007(7)
C11 0.018(7) 0.011(7) 0.021(7) -0.004(6) 0.009(6) 0.003(6)
C12 0.018(7) 0.016(8) 0.034(9) -0.001(7) 0.012(6) -0.011(7)
C13 0.007(7) 0.031(9) 0.036(9) 0.005(8) 0.005(6) 0.001(7)
C14 0.022(8) 0.042(11) 0.031(10) 0.017(9) 0.002(7) -0.002(8)
C15 0.048(12) 0.054(14) 0.080(16) 0.018(13) 0.040(12) -0.005(11)
C16 0.053(14) 0.077(19) 0.085(19) 0.030(15) 0.018(13) -0.018(14)
C17 0.043(11) 0.054(13) 0.045(12) -0.013(10) 0.023(9) 0.007(10)
Cl1 0.069(4) 0.044(3) 0.048(3) 0.008(2) 0.025(3) 0.002(3)
Cl2 0.090(4) 0.058(4) 0.053(3) 0.016(3) 0.042(3) 0.023(3)
Cl3 0.082(5) 0.110(6) 0.067(4) 0.029(4) 0.034(4) 0.005(4)
Cl4 0.079(5) 0.052(4) 0.124(7) 0.022(4) 0.018(4) -0.024(3)
Cl5 0.034(3) 0.060(3) 0.049(3) -0.007(3) 0.012(2) -0.004(2)
Cl6 0.042(3) 0.038(3) 0.050(3) 0.007(2) 0.015(2) 0.000(2)
Mn1 0.0173(15) 0.0195(16) 0.0264(17) -0.0011(15) 0.0126(13) -0.0041(15)
N1 0.021(6) 0.014(6) 0.027(7) -0.001(5) 0.009(5) -0.004(6)
N2 0.022(7) 0.017(7) 0.034(7) 0.001(6) 0.022(6) -0.003(6)
N3 0.030(7) 0.008(6) 0.031(8) 0.007(5) 0.017(6) 0.005(5)
S1 0.0209(19) 0.0145(19) 0.038(2) -0.0004(17) 0.0188(17) -0.0028(16)
S2 0.0205(19) 0.018(2) 0.042(2) 0.0015(18) 0.0192(17) -0.0013(17)
S3 0.050(3) 0.067(4) 0.028(2) 0.003(2) 0.018(2) 0.004(3)

loop_
_atom_type_symbol
_atom_type_description
_atom_type_scat_dispersion_real
_atom_type_scat_dispersion_imag
_atom_type_scat_source
C C 0.0033 0.0016 'International Tables Vol C Tables 4.2.6.8 and 6.1.1.4'
H H 0.0000 0.0000 'International Tables Vol C Tables 4.2.6.8 and 6.1.1.4'
N N 0.0061 0.0033 'International Tables Vol C Tables 4.2.6.8 and 6.1.1.4'
S S 0.1246 0.1234 'International Tables Vol C Tables 4.2.6.8 and 6.1.1.4'
Mn Mn 0.3368 0.7283 'International Tables Vol C Tables 4.2.6.8 and 6.1.1.4'
Cl Cl 0.1484 0.1585 'International Tables Vol C Tables 4.2.6.8 and 6.1.1.4'

loop_
_geom_angle_atom_site_label_1
_geom_angle_atom_site_label_2
_geom_angle_atom_site_label_3
_geom_angle
_geom_angle_site_symmetry_1
_geom_angle_site_symmetry_3
N1 C1 C2 122.8(14) . .
N1 C1 H1 118.6 . .
C2 C1 H1 118.6 . .
C3 C2 C1 118.4(14) . .
C3 C2 H2 120.8 . .
C1 C2 H2 120.8 . .
C2 C3 C4 119.4(15) . .
C2 C3 C6 121.2(13) . .
C4 C3 C6 119.2(14) . .
C5 C4 C3 117.7(15) . .
C5 C4 H4 121.1 . .
C3 C4 H4 121.1 . .
N1 C5 C4 125.4(15) . .
N1 C5 H5 117.3 . .
C4 C5 H5 117.3 . .
C7 C6 C3 127.0(15) . .
C7 C6 S2 119.2(13) . .
C3 C6 S2 113.8(11) . .
C6 C7 C11 126.9(16) . .
C6 C7 S1 116.8(13) . .
C11 C7 S1 116.3(12) . .
C8 C8 S1 123.6(18) 3_575 .
C8 C8 S2 121.0(18) 3_575 .
S1 C8 S2 115.3(8) . .
C10 C9 N2 124.0(14) . .
C10 C9 H9 117.7 . .
N2 C9 H9 118.3 . .
C9 C10 C11 119.7(14) . .
C9 C10 H10 120.1 . .
C11 C10 H10 120.2 . .
C12 C11 C10 115.9(13) . .
C12 C11 C7 121.1(13) . .
C10 C11 C7 122.9(13) . .
C13 C12 C11 118.9(14) . .
C13 C12 H12 120.6 . .
C11 C12 H12 120.6 . .
N2 C13 C12 125.9(14) . .
N2 C13 H13 117.1 . .
C12 C13 H13 117.1 . .
N3 C14 S3 177.6(18) . .
Cl6 C15 Cl5 110.2(11) . .
Cl6 C15 H15A 109.6 . .
Cl5 C15 H15A 109.6 . .
Cl6 C15 H15B 109.6 . .
Cl5 C15 H15B 109.6 . .
H15A C15 H15B 108.1 . .
Cl3 C16 Cl4 109.9(14) . .
Cl3 C16 H16A 109.7 . .
Cl4 C16 H16A 109.7 . .
Cl3 C16 H16B 109.7 . .
Cl4 C16 H16B 109.7 . .
H16A C16 H16B 108.2 . .
Cl1 C17 Cl2 111.8(12) . .
Cl1 C17 H17A 109.3 . .
Cl2 C17 H17A 109.3 . .
Cl1 C17 H17B 109.3 . .
Cl2 C17 H17B 109.3 . .
H17A C17 H17B 107.9 . .
N3 Mn1 N3 180.0(7) 3_665 .
N3 Mn1 N2 88.4(5) 3_665 3_675
N3 Mn1 N2 91.6(5) . 3_675
N3 Mn1 N2 91.6(5) 3_665 1_545
N3 Mn1 N2 88.4(5) . 1_545
N2 Mn1 N2 180.0(6) 3_675 1_545
N3 Mn1 N1 91.1(4) 3_665 3_665
N3 Mn1 N1 88.9(4) . 3_665
N2 Mn1 N1 84.5(4) 3_675 3_665
N2 Mn1 N1 95.5(4) 1_545 3_665
N3 Mn1 N1 88.9(4) 3_665 .
N3 Mn1 N1 91.1(4) . .
N2 Mn1 N1 95.5(4) 3_675 .
N2 Mn1 N1 84.5(4) 1_545 .
N1 Mn1 N1 180.0(6) 3_665 .
C5 N1 C1 116.2(14) . .
C5 N1 Mn1 123.3(10) . .
C1 N1 Mn1 120.5(10) . .
C13 N2 C9 115.6(13) . .
C13 N2 Mn1 123.4(10) . 1_565
C9 N2 Mn1 120.8(10) . 1_565
C14 N3 Mn1 152.5(12) . .
C8 S1 C7 94.9(8) . .
C6 S2 C8 93.6(8) . .

loop_
_geom_bond_atom_site_label_1
_geom_bond_atom_site_label_2
_geom_bond_distance
_geom_bond_site_symmetry_2
C1 N1 1.36(2) .
C1 C2 1.40(2) .
C1 H1 0.9300 .
C2 C3 1.38(2) .
C2 H2 0.9300 .
C3 C4 1.40(2) .
C3 C6 1.53(2) .
C4 C5 1.37(2) .
C4 H4 0.9300 .
C5 N1 1.34(2) .
C5 H5 0.9300 .
C6 C7 1.31(2) .
C6 S2 1.764(15) .
C7 C11 1.45(2) .
C7 S1 1.773(16) .
C8 C8 1.35(3) 3_575
C8 S1 1.748(17) .
C8 S2 1.773(17) .
C9 C10 1.35(2) .
C9 N2 1.37(2) .
C9 H9 0.9304 .
C10 C11 1.43(2) .
C10 H10 0.9329 .
C11 C12 1.41(2) .
C12 C13 1.37(2) .
C12 H12 0.9300 .
C13 N2 1.32(2) .
C13 H13 0.9300 .
C14 N3 1.18(2) .
C14 S3 1.63(2) .
C15 Cl6 1.75(2) .
C15 Cl5 1.79(2) .
C15 H15A 0.9700 .
C15 H15B 0.9700 .
C16 Cl3 1.75(2) .
C16 Cl4 1.78(2) .
C16 H16A 0.9700 .
C16 H16B 0.9700 .
C17 Cl1 1.74(2) .
C17 Cl2 1.79(2) .
C17 H17A 0.9700 .
C17 H17B 0.9700 .
Mn1 N3 2.172(13) 3_665
Mn1 N3 2.172(13) .
Mn1 N2 2.304(12) 3_675
Mn1 N2 2.304(12) 1_545
Mn1 N1 2.304(13) 3_665
Mn1 N1 2.304(13) .
N2 Mn1 2.304(12) 1_565

loop_
_geom_torsion_atom_site_label_1
_geom_torsion_atom_site_label_2
_geom_torsion_atom_site_label_3
_geom_torsion_atom_site_label_4
_geom_torsion
_geom_torsion_site_symmetry_1
_geom_torsion_site_symmetry_4
N1 C1 C2 C3 -1(2) . .
C1 C2 C3 C4 2(2) . .
C1 C2 C3 C6 176.6(14) . .
C2 C3 C4 C5 -2(2) . .
C6 C3 C4 C5 -176.7(14) . .
C3 C4 C5 N1 1(3) . .
C2 C3 C6 C7 134.8(18) . .
C4 C3 C6 C7 -50(2) . .
C2 C3 C6 S2 -47.1(18) . .
C4 C3 C6 S2 128.0(14) . .
C3 C6 C7 C11 -7(3) . .
S2 C6 C7 C11 175.0(12) . .
C3 C6 C7 S1 173.2(12) . .
S2 C6 C7 S1 -4.7(19) . .
N2 C9 C10 C11 -5(3) . .
C9 C10 C11 C12 3(2) . .
C9 C10 C11 C7 178.9(16) . .
C6 C7 C11 C12 -51(2) . .
S1 C7 C11 C12 129.2(13) . .
C6 C7 C11 C10 133.5(18) . .
S1 C7 C11 C10 -46.8(19) . .
C10 C11 C12 C13 0(2) . .
C7 C11 C12 C13 -176.3(15) . .
C11 C12 C13 N2 -1(3) . .
C4 C5 N1 C1 -1(2) . .
C4 C5 N1 Mn1 177.4(12) . .
C2 C1 N1 C5 1(2) . .
C2 C1 N1 Mn1 -177.5(12) . .
N3 Mn1 N1 C5 -28.9(12) 3_665 .
N3 Mn1 N1 C5 151.1(12) . .
N2 Mn1 N1 C5 59.4(12) 3_675 .
N2 Mn1 N1 C5 -120.6(12) 1_545 .
N1 Mn1 N1 C5 170(100) 3_665 .
N3 Mn1 N1 C1 149.1(12) 3_665 .
N3 Mn1 N1 C1 -30.9(12) . .
N2 Mn1 N1 C1 -122.6(11) 3_675 .
N2 Mn1 N1 C1 57.4(11) 1_545 .
N1 Mn1 N1 C1 -12(100) 3_665 .
C12 C13 N2 C9 0(2) . .
C12 C13 N2 Mn1 174.8(13) . 1_565
C10 C9 N2 C13 3(2) . .
C10 C9 N2 Mn1 -171.9(13) . 1_565
S3 C14 N3 Mn1 -36(44) . .
N3 Mn1 N3 C14 72(100) 3_665 .
N2 Mn1 N3 C14 115(3) 3_675 .
N2 Mn1 N3 C14 -65(3) 1_545 .
N1 Mn1 N3 C14 -160(3) 3_665 .
N1 Mn1 N3 C14 20(3) . .
C8 C8 S1 C7 179.9(19) 3_575 .
S2 C8 S1 C7 -0.2(10) . .
C6 C7 S1 C8 2.9(14) . .
C11 C7 S1 C8 -176.9(12) . .
C7 C6 S2 C8 3.8(15) . .
C3 C6 S2 C8 -174.4(11) . .
C8 C8 S2 C6 178.3(19) 3_575 .
S1 C8 S2 C6 -1.6(10) . .
